data_7230945
loop_
_publ_author_name
'Sha, Hong-Kai'
'Liu, Feng'
'Lu, Juan'
'Liu, Zhang-Qin'
'Hao, Wen-Juan'
'Tang, Jia-Le'
'Tu, Shu-Jiang'
'Jiang, Bo'

_publ_section_title
;
 Metal-free benzannulation of yne-allenone esters for atom economical
 synthesis of functionalized 1-naphthols
;
_journal_issue 15
_journal_name_full 'Green Chemistry'
_journal_page_first 3476
_journal_paper_doi 10.1039/C8GC01034J
_journal_volume 20
_journal_year 2018
_chemical_formula_sum 'C21 H18 O4'
_chemical_formula_weight 334.35
_space_group_IT_number 15
_space_group_name_Hall '-C 2yc'
_space_group_name_H-M_alt 'C 1 2/c 1'
_symmetry_cell_setting monoclinic
_symmetry_space_group_name_Hall '-C 2yc'
_symmetry_space_group_name_H-M 'C 1 2/c 1'
_atom_sites_solution_hydrogens geom
_atom_sites_solution_primary direct
_atom_sites_solution_secondary difmap
_audit_creation_method SHELXL-97
_audit_update_record
;
2018-04-01 deposited with the CCDC.
2018-06-18 downloaded from the CCDC.
;
_cell_angle_alpha 90.00
_cell_angle_beta 107.898(2)
_cell_angle_gamma 90.00
_cell_formula_units_Z 8
_cell_length_a 17.0463(15)
_cell_length_b 11.4307(11)
_cell_length_c 18.4621(16)
_cell_measurement_reflns_used 1209
_cell_measurement_temperature 298(2)
_cell_measurement_theta_max 20.172
_cell_measurement_theta_min 2.281
_cell_volume 3423.3(5)
_computing_cell_refinement 'Bruker SMART'
_computing_data_collection 'Bruker SMART'
_computing_data_reduction 'Bruker SAINT'
_computing_molecular_graphics 'Bruker SHELXTL'
_computing_publication_material 'Bruker SHELXTL'
_computing_structure_refinement 'SHELXL-97 (Sheldrick, 1997)'
_computing_structure_solution 'SHELXS-97 (Sheldrick, 1990)'
_diffrn_ambient_temperature 298(2)
_diffrn_measured_fraction_theta_full 0.998
_diffrn_measured_fraction_theta_max 0.998
_diffrn_measurement_device_type 'CCD area detector'
_diffrn_measurement_method 'phi and omega scans'
_diffrn_radiation_monochromator graphite
_diffrn_radiation_source 'fine-focus sealed tube'
_diffrn_radiation_type MoK\a
_diffrn_radiation_wavelength 0.71073
_diffrn_reflns_av_R_equivalents 0.0670
_diffrn_reflns_av_sigmaI/netI 0.1735
_diffrn_reflns_limit_h_max 20
_diffrn_reflns_limit_h_min -20
_diffrn_reflns_limit_k_max 13
_diffrn_reflns_limit_k_min -13
_diffrn_reflns_limit_l_max 21
_diffrn_reflns_limit_l_min -16
_diffrn_reflns_number 8441
_diffrn_reflns_theta_full 25.02
_diffrn_reflns_theta_max 25.02
_diffrn_reflns_theta_min 2.28
_exptl_absorpt_coefficient_mu 0.089
_exptl_absorpt_correction_T_max 0.9902
_exptl_absorpt_correction_T_min 0.9694
_exptl_absorpt_correction_type multi-scan
_exptl_absorpt_process_details sadabs
_exptl_crystal_colour yellow
_exptl_crystal_density_diffrn 1.297
_exptl_crystal_density_method 'not measured'
_exptl_crystal_description block
_exptl_crystal_F_000 1408
_exptl_crystal_size_max 0.35
_exptl_crystal_size_mid 0.18
_exptl_crystal_size_min 0.11
_refine_diff_density_max 0.418
_refine_diff_density_min -0.302
_refine_diff_density_rms 0.049
_refine_ls_extinction_method none
_refine_ls_goodness_of_fit_ref 0.993
_refine_ls_hydrogen_treatment mixed
_refine_ls_matrix_type full
_refine_ls_number_parameters 227
_refine_ls_number_reflns 3023
_refine_ls_number_restraints 0
_refine_ls_restrained_S_all 0.993
_refine_ls_R_factor_all 0.1499
_refine_ls_R_factor_gt 0.0645
_refine_ls_shift/su_max 0.001
_refine_ls_shift/su_mean 0.000
_refine_ls_structure_factor_coef Fsqd
_refine_ls_weighting_details 'calc w=1/[\s^2^(Fo^2^)+(0.0000P)^2^+0.0000P] where P=(Fo^2^+2Fc^2^)/3'
_refine_ls_weighting_scheme calc
_refine_ls_wR_factor_gt 0.1741
_refine_ls_wR_factor_ref 0.2243
_reflns_number_gt 1382
_reflns_number_total 3023
_reflns_threshold_expression >2sigma(I)
_cod_data_source_file c8gc01034j2.cif
_cod_data_source_block 160928e
_cod_depositor_comments
;
The following automatic conversions were performed:

'_symmetry_cell_setting' value 'Monoclinic' changed to 'monoclinic'
according to
/home/data/users/saulius/crontab/automatic-downloads/rss-feeds/RSC/lib/dictionaries/cif_core.dic
dictionary named 'cif_core.dic' version 2.4.2 from 2011-04-26.

Automatic conversion script
Id: cif_fix_values 4973 2017-02-22 13:04:09Z antanas 

 Adding full bibliography for 7230945--7230946.cif.
;
_cod_original_sg_symbol_H-M C2/c
_cod_database_code 7230945

loop_
_symmetry_equiv_pos_as_xyz
'x, y, z'
'-x, y, -z+1/2'
'x+1/2, y+1/2, z'
'-x+1/2, y+1/2, -z+1/2'
'-x, -y, -z'
'x, -y, z-1/2'
'-x+1/2, -y+1/2, -z'
'x+1/2, -y+1/2, z-1/2'

loop_
_atom_site_label
_atom_site_type_symbol
_atom_site_fract_x
_atom_site_fract_y
_atom_site_fract_z
_atom_site_U_iso_or_equiv
_atom_site_adp_type
_atom_site_occupancy
_atom_site_symmetry_multiplicity
_atom_site_calc_flag
_atom_site_refinement_flags
O1 O 0.4283(2) 0.5612(4) 0.6407(2) 0.1148(14) Uani 1 1 d .
O2 O 0.30692(18) 0.6459(3) 0.60590(18) 0.0918(11) Uani 1 1 d .
O3 O 0.34608(15) 0.9046(3) 0.37976(14) 0.0674(9) Uani 1 1 d .
H3 H 0.3011 0.9040 0.3873 0.101 Uiso 1 1 calc R
O4 O 0.61864(16) 0.8155(2) 0.70005(15) 0.0645(8) Uani 1 1 d .
C1 C 0.3795(3) 0.6548(4) 0.6287(2) 0.0642(12) Uani 1 1 d .
C2 C 0.4266(2) 0.7644(4) 0.6422(2) 0.0662(12) Uani 1 1 d .
H2A H 0.4757 0.7545 0.6854 0.079 Uiso 1 1 calc R
H2B H 0.3935 0.8257 0.6546 0.079 Uiso 1 1 calc R
C3 C 0.4514(2) 0.8016(3) 0.57372(19) 0.0484(10) Uani 1 1 d .
C4 C 0.3888(2) 0.8380(3) 0.5086(2) 0.0500(10) Uani 1 1 d .
H4 H 0.3346 0.8406 0.5098 0.060 Uiso 1 1 calc R
C5 C 0.4054(2) 0.8696(3) 0.4439(2) 0.0483(10) Uani 1 1 d .
C6 C 0.4870(2) 0.8683(3) 0.4408(2) 0.0466(9) Uani 1 1 d .
C7 C 0.5069(2) 0.9040(4) 0.3752(2) 0.0570(11) Uani 1 1 d .
H7 H 0.4651 0.9280 0.3323 0.068 Uiso 1 1 calc R
C8 C 0.5862(3) 0.9036(4) 0.3742(2) 0.0677(12) Uani 1 1 d .
H8 H 0.5981 0.9257 0.3302 0.081 Uiso 1 1 calc R
C9 C 0.6498(3) 0.8703(4) 0.4385(3) 0.0631(12) Uani 1 1 d .
H9 H 0.7040 0.8715 0.4375 0.076 Uiso 1 1 calc R
C10 C 0.6332(2) 0.8357(3) 0.5032(2) 0.0520(10) Uani 1 1 d .
H10 H 0.6764 0.8139 0.5457 0.062 Uiso 1 1 calc R
C11 C 0.5515(2) 0.8325(3) 0.5065(2) 0.0428(9) Uani 1 1 d .
C12 C 0.5314(2) 0.7974(3) 0.57298(19) 0.0418(9) Uani 1 1 d .
C13 C 0.5991(2) 0.7572(3) 0.6418(2) 0.0451(9) Uani 1 1 d .
C14 C 0.6394(2) 0.6424(3) 0.6390(2) 0.0463(9) Uani 1 1 d .
C15 C 0.7110(2) 0.6132(4) 0.6962(2) 0.0557(11) Uani 1 1 d .
H15 H 0.7352 0.6670 0.7343 0.067 Uiso 1 1 calc R
C16 C 0.7461(2) 0.5047(4) 0.6967(3) 0.0661(12) Uani 1 1 d .
H16 H 0.7944 0.4857 0.7349 0.079 Uiso 1 1 calc R
C17 C 0.7104(3) 0.4250(4) 0.6414(3) 0.0713(13) Uani 1 1 d .
H17 H 0.7340 0.3514 0.6426 0.086 Uiso 1 1 calc R
C18 C 0.6401(3) 0.4524(4) 0.5844(3) 0.0753(13) Uani 1 1 d .
H18 H 0.6164 0.3977 0.5467 0.090 Uiso 1 1 calc R
C19 C 0.6038(2) 0.5616(4) 0.5825(2) 0.0593(11) Uani 1 1 d .
H19 H 0.5559 0.5803 0.5437 0.071 Uiso 1 1 calc R
C20 C 0.3944(5) 0.4419(6) 0.6244(4) 0.135(2) Uani 1 1 d .
H20A H 0.3466 0.4430 0.5793 0.162 Uiso 1 1 calc R
H20B H 0.4354 0.3908 0.6145 0.162 Uiso 1 1 calc R
C21 C 0.3714(5) 0.3979(7) 0.6877(5) 0.171(3) Uani 1 1 d .
H21A H 0.4199 0.3870 0.7305 0.257 Uiso 1 1 calc R
H21B H 0.3435 0.3244 0.6742 0.257 Uiso 1 1 calc R
H21C H 0.3353 0.4528 0.7008 0.257 Uiso 1 1 calc R

loop_
_atom_site_aniso_label
_atom_site_aniso_U_11
_atom_site_aniso_U_22
_atom_site_aniso_U_33
_atom_site_aniso_U_23
_atom_site_aniso_U_13
_atom_site_aniso_U_12
O1 0.090(3) 0.109(3) 0.148(4) 0.037(3) 0.040(3) 0.014(2)
O2 0.047(2) 0.119(3) 0.099(3) 0.015(2) 0.0077(17) -0.0115(18)
O3 0.0448(15) 0.089(2) 0.0589(18) 0.0170(15) 0.0016(13) 0.0028(14)
O4 0.0618(18) 0.068(2) 0.0507(17) -0.0173(15) -0.0009(13) -0.0035(14)
C1 0.047(3) 0.093(4) 0.056(3) 0.022(2) 0.020(2) 0.009(3)
C2 0.049(2) 0.099(4) 0.052(2) -0.005(2) 0.018(2) -0.007(2)
C3 0.040(2) 0.063(3) 0.040(2) -0.0068(18) 0.0088(17) -0.0027(18)
C4 0.036(2) 0.060(3) 0.052(2) -0.0055(18) 0.0107(18) -0.0001(17)
C5 0.043(2) 0.052(3) 0.045(2) -0.0006(18) 0.0056(18) 0.0037(18)
C6 0.046(2) 0.046(2) 0.047(2) -0.0010(18) 0.0133(18) -0.0015(17)
C7 0.059(3) 0.062(3) 0.047(2) 0.0083(19) 0.0124(19) 0.000(2)
C8 0.074(3) 0.076(3) 0.061(3) 0.010(2) 0.031(2) 0.001(2)
C9 0.053(2) 0.073(3) 0.071(3) 0.003(2) 0.030(2) -0.001(2)
C10 0.043(2) 0.056(3) 0.057(2) 0.0050(19) 0.0155(19) 0.0030(18)
C11 0.039(2) 0.041(2) 0.049(2) -0.0045(17) 0.0137(17) 0.0007(16)
C12 0.040(2) 0.042(2) 0.042(2) -0.0020(16) 0.0101(16) 0.0010(16)
C13 0.0357(19) 0.050(2) 0.047(2) -0.0012(19) 0.0102(16) -0.0061(17)
C14 0.0364(19) 0.055(3) 0.046(2) 0.0051(19) 0.0099(17) 0.0021(18)
C15 0.043(2) 0.072(3) 0.052(2) 0.010(2) 0.0142(18) 0.001(2)
C16 0.051(2) 0.076(3) 0.071(3) 0.023(3) 0.019(2) 0.015(2)
C17 0.066(3) 0.064(3) 0.091(3) 0.019(3) 0.037(3) 0.026(3)
C18 0.077(3) 0.066(3) 0.079(3) -0.009(3) 0.019(3) 0.010(3)
C19 0.052(2) 0.060(3) 0.060(3) -0.002(2) 0.008(2) 0.010(2)
C20 0.172(7) 0.107(6) 0.147(6) 0.019(5) 0.079(5) -0.005(5)
C21 0.236(9) 0.156(7) 0.169(7) 0.014(6) 0.132(7) -0.005(6)

loop_
_atom_type_symbol
_atom_type_description
_atom_type_scat_dispersion_real
_atom_type_scat_dispersion_imag
_atom_type_scat_source
C C 0.0033 0.0016 'International Tables Vol C Tables 4.2.6.8 and 6.1.1.4'
H H 0.0000 0.0000 'International Tables Vol C Tables 4.2.6.8 and 6.1.1.4'
O O 0.0106 0.0060 'International Tables Vol C Tables 4.2.6.8 and 6.1.1.4'

loop_
_geom_angle_atom_site_label_1
_geom_angle_atom_site_label_2
_geom_angle_atom_site_label_3
_geom_angle
C1 O1 C20 121.6(5)
C5 O3 H3 109.5
O2 C1 O1 121.5(5)
O2 C1 C2 126.3(4)
O1 C1 C2 112.1(4)
C1 C2 C3 112.2(3)
C1 C2 H2A 109.2
C3 C2 H2A 109.2
C1 C2 H2B 109.2
C3 C2 H2B 109.2
H2A C2 H2B 107.9
C12 C3 C4 120.0(3)
C12 C3 C2 122.3(3)
C4 C3 C2 117.7(3)
C5 C4 C3 121.5(3)
C5 C4 H4 119.2
C3 C4 H4 119.2
C4 C5 O3 122.9(3)
C4 C5 C6 120.5(3)
O3 C5 C6 116.5(3)
C5 C6 C7 122.1(3)
C5 C6 C11 118.8(3)
C7 C6 C11 119.1(3)
C8 C7 C6 120.9(4)
C8 C7 H7 119.6
C6 C7 H7 119.6
C7 C8 C9 120.4(4)
C7 C8 H8 119.8
C9 C8 H8 119.8
C10 C9 C8 120.5(4)
C10 C9 H9 119.7
C8 C9 H9 119.7
C9 C10 C11 121.1(4)
C9 C10 H10 119.4
C11 C10 H10 119.4
C10 C11 C6 118.0(3)
C10 C11 C12 123.0(3)
C6 C11 C12 119.1(3)
C3 C12 C11 120.1(3)
C3 C12 C13 120.7(3)
C11 C12 C13 119.2(3)
O4 C13 C14 120.5(3)
O4 C13 C12 120.6(3)
C14 C13 C12 118.8(3)
C19 C14 C15 119.5(4)
C19 C14 C13 120.9(3)
C15 C14 C13 119.5(4)
C16 C15 C14 120.1(4)
C16 C15 H15 120.0
C14 C15 H15 120.0
C17 C16 C15 120.2(4)
C17 C16 H16 119.9
C15 C16 H16 119.9
C16 C17 C18 120.5(4)
C16 C17 H17 119.8
C18 C17 H17 119.8
C17 C18 C19 120.3(4)
C17 C18 H18 119.9
C19 C18 H18 119.9
C14 C19 C18 119.4(4)
C14 C19 H19 120.3
C18 C19 H19 120.3
C21 C20 O1 110.2(6)
C21 C20 H20A 109.6
O1 C20 H20A 109.6
C21 C20 H20B 109.6
O1 C20 H20B 109.6
H20A C20 H20B 108.1
C20 C21 H21A 109.5
C20 C21 H21B 109.5
H21A C21 H21B 109.5
C20 C21 H21C 109.5
H21A C21 H21C 109.5
H21B C21 H21C 109.5

loop_
_geom_bond_atom_site_label_1
_geom_bond_atom_site_label_2
_geom_bond_distance
O1 C1 1.332(5)
O1 C20 1.475(7)
O2 C1 1.182(4)
O3 C5 1.360(4)
O3 H3 0.8200
O4 C13 1.221(4)
C1 C2 1.468(6)
C2 C3 1.511(5)
C2 H2A 0.9700
C2 H2B 0.9700
C3 C12 1.369(5)
C3 C4 1.403(5)
C4 C5 1.359(5)
C4 H4 0.9300
C5 C6 1.410(5)
C6 C7 1.413(5)
C6 C11 1.424(5)
C7 C8 1.357(5)
C7 H7 0.9300
C8 C9 1.393(6)
C8 H8 0.9300
C9 C10 1.367(5)
C9 H9 0.9300
C10 C11 1.412(4)
C10 H10 0.9300
C11 C12 1.430(4)
C12 C13 1.502(5)
C13 C14 1.490(5)
C14 C19 1.385(5)
C14 C15 1.387(5)
C15 C16 1.376(6)
C15 H15 0.9300
C16 C17 1.365(6)
C16 H16 0.9300
C17 C18 1.366(6)
C17 H17 0.9300
C18 C19 1.389(6)
C18 H18 0.9300
C19 H19 0.9300
C20 C21 1.433(8)
C20 H20A 0.9700
C20 H20B 0.9700
C21 H21A 0.9600
C21 H21B 0.9600
C21 H21C 0.9600

loop_
_geom_torsion_atom_site_label_1
_geom_torsion_atom_site_label_2
_geom_torsion_atom_site_label_3
_geom_torsion_atom_site_label_4
_geom_torsion
C20 O1 C1 O2 1.6(7)
C20 O1 C1 C2 -174.8(4)
O2 C1 C2 C3 -92.7(5)
O1 C1 C2 C3 83.4(4)
C1 C2 C3 C12 -109.5(4)
C1 C2 C3 C4 68.6(5)
C12 C3 C4 C5 0.0(6)
C2 C3 C4 C5 -178.1(4)
C3 C4 C5 O3 179.6(3)
C3 C4 C5 C6 -1.0(6)
C4 C5 C6 C7 -178.1(4)
O3 C5 C6 C7 1.4(5)
C4 C5 C6 C11 0.5(5)
O3 C5 C6 C11 179.9(3)
C5 C6 C7 C8 178.9(4)
C11 C6 C7 C8 0.4(6)
C6 C7 C8 C9 -1.4(6)
C7 C8 C9 C10 1.1(6)
C8 C9 C10 C11 0.2(6)
C9 C10 C11 C6 -1.1(5)
C9 C10 C11 C12 -179.7(3)
C5 C6 C11 C10 -177.8(3)
C7 C6 C11 C10 0.8(5)
C5 C6 C11 C12 0.9(5)
C7 C6 C11 C12 179.4(3)
C4 C3 C12 C11 1.3(5)
C2 C3 C12 C11 179.3(3)
C4 C3 C12 C13 -179.2(3)
C2 C3 C12 C13 -1.2(5)
C10 C11 C12 C3 176.8(3)
C6 C11 C12 C3 -1.8(5)
C10 C11 C12 C13 -2.6(5)
C6 C11 C12 C13 178.8(3)
C3 C12 C13 O4 -67.4(5)
C11 C12 C13 O4 112.1(4)
C3 C12 C13 C14 109.9(4)
C11 C12 C13 C14 -70.6(4)
O4 C13 C14 C19 162.1(4)
C12 C13 C14 C19 -15.2(5)
O4 C13 C14 C15 -14.0(5)
C12 C13 C14 C15 168.8(3)
C19 C14 C15 C16 0.1(5)
C13 C14 C15 C16 176.2(3)
C14 C15 C16 C17 -0.7(6)
C15 C16 C17 C18 1.0(6)
C16 C17 C18 C19 -0.6(6)
C15 C14 C19 C18 0.3(6)
C13 C14 C19 C18 -175.7(3)
C17 C18 C19 C14 0.0(6)
C1 O1 C20 C21 -84.4(7)
